data_4344613
loop_
_publ_author_name
'Subbarao, Udumula'
'Rayaprol, Sudhindra'
'Dally, Rebecca'
'Graf, Michael J.'
'Peter, Sebastian C.'

_publ_section_title
;
 Swinging Symmetry, Multiple Structural Phase Transitions, and Versatile
 Physical Properties in RECuGa3 (RE = La-Nd, Sm-Gd).
;
_journal_issue 2
_journal_name_full 'Inorganic chemistry'
_journal_page_first 666
_journal_page_last 675
_journal_paper_doi 10.1021/acs.inorgchem.5b02023
_journal_volume 55
_journal_year 2016
_chemical_formula_sum 'Cu Ga3 Pr'
_chemical_formula_weight 413.61
_chemical_name_systematic
;
 ?
;
_space_group_IT_number 107
_symmetry_cell_setting tetragonal
_symmetry_space_group_name_Hall 'I 4 -2'
_symmetry_space_group_name_H-M 'I 4 m m'
_atom_sites_solution_primary direct
_atom_sites_solution_secondary difmap
_audit_creation_method SHELXL-97
_cell_angle_alpha 90.00
_cell_angle_beta 90.00
_cell_angle_gamma 90.00
_cell_formula_units_Z 2
_cell_length_a 4.20900(10)
_cell_length_b 4.20900(10)
_cell_length_c 10.4885(4)
_cell_measurement_reflns_used 1362
_cell_measurement_temperature 293(2)
_cell_measurement_theta_max 43.13
_cell_measurement_theta_min 3.89
_cell_volume 185.811(9)
_computing_cell_refinement 'SMART APEX II'
_computing_data_collection 'SMART APEX II (Bruker,2010)'
_computing_data_reduction 'SAINT (Bruker,2000)'
_computing_molecular_graphics 'Ortep-3v2 for windows (Farrugia, 1997)'
_computing_publication_material 'PLATON (Spek, 2008)'
_computing_structure_refinement 'SHELXL-97 (Sheldrick, 2008)'
_computing_structure_solution 'SHELXS-97 (Sheldrick, 2008)'
_diffrn_ambient_temperature 293(2)
_diffrn_measured_fraction_theta_full 0.996
_diffrn_measured_fraction_theta_max 0.996
_diffrn_measurement_device_type 'CCD area detector'
_diffrn_measurement_method 'phi and omega scans'
_diffrn_radiation_monochromator graphite
_diffrn_radiation_source 'fine-focus sealed tube'
_diffrn_radiation_type MoK\a
_diffrn_radiation_wavelength 0.71073
_diffrn_reflns_av_R_equivalents 0.0341
_diffrn_reflns_av_sigmaI/netI 0.0358
_diffrn_reflns_limit_h_max 6
_diffrn_reflns_limit_h_min -5
_diffrn_reflns_limit_k_max 8
_diffrn_reflns_limit_k_min -8
_diffrn_reflns_limit_l_max 20
_diffrn_reflns_limit_l_min -18
_diffrn_reflns_number 1362
_diffrn_reflns_theta_full 43.13
_diffrn_reflns_theta_max 43.13
_diffrn_reflns_theta_min 3.89
_exptl_absorpt_coefficient_mu 39.696
_exptl_absorpt_correction_T_max 0.2415
_exptl_absorpt_correction_T_min 0.1094
_exptl_absorpt_correction_type empirical
_exptl_crystal_colour grey
_exptl_crystal_density_diffrn 7.393
_exptl_crystal_density_method 'not measured'
_exptl_crystal_description block
_exptl_crystal_F_000 362
_exptl_crystal_size_max 0.10
_exptl_crystal_size_mid 0.05
_exptl_crystal_size_min 0.05
_refine_diff_density_max 3.044
_refine_diff_density_min -2.385
_refine_diff_density_rms 0.422
_refine_ls_abs_structure_details 'Flack H D (1983), Acta Cryst. A39, 876-881'
_refine_ls_abs_structure_Flack 0.47(6)
_refine_ls_extinction_coef 0.0050(11)
_refine_ls_extinction_expression Fc^*^=kFc[1+0.001xFc^2^\l^3^/sin(2\q)]^-1/4^
_refine_ls_extinction_method SHELXL
_refine_ls_goodness_of_fit_ref 1.082
_refine_ls_matrix_type full
_refine_ls_number_parameters 15
_refine_ls_number_reflns 442
_refine_ls_number_restraints 1
_refine_ls_restrained_S_all 1.080
_refine_ls_R_factor_all 0.0245
_refine_ls_R_factor_gt 0.0244
_refine_ls_shift/su_max 0.000
_refine_ls_shift/su_mean 0.000
_refine_ls_structure_factor_coef Fsqd
_refine_ls_weighting_details 'calc w=1/[\s^2^(Fo^2^)+(0.0216P)^2^+2.2668P] where P=(Fo^2^+2Fc^2^)/3'
_refine_ls_weighting_scheme calc
_refine_ls_wR_factor_gt 0.0583
_refine_ls_wR_factor_ref 0.0583
_reflns_number_gt 440
_reflns_number_total 442
_reflns_threshold_expression >2\s(I)
_cod_data_source_file ic5b02023_si_002.cif
_cod_data_source_block PrCuGa3_300K
_cod_depositor_comments
;
The following automatic conversions were performed:

'_symmetry_cell_setting' value 'Tetragonal' changed to 'tetragonal'
according to
/usr/data/users/saulius/crontab/automatic-downloads/current/ACS/lib/dictionaries/cif_core.dic
dictionary named 'cif_core.dic' version 2.4.2 from 2011-04-26.

Automatic conversion script
Id: cif_fix_values 4268 2015-11-12 08:31:59Z antanas 
;
_cod_original_sg_symbol_H-M I4mm
_cod_database_code 4344613

loop_
_symmetry_equiv_pos_as_xyz
'x, y, z'
'-x, -y, z'
'-y, x, z'
'y, -x, z'
'x, -y, z'
'-x, y, z'
'-y, -x, z'
'y, x, z'
'x+1/2, y+1/2, z+1/2'
'-x+1/2, -y+1/2, z+1/2'
'-y+1/2, x+1/2, z+1/2'
'y+1/2, -x+1/2, z+1/2'
'x+1/2, -y+1/2, z+1/2'
'-x+1/2, y+1/2, z+1/2'
'-y+1/2, -x+1/2, z+1/2'
'y+1/2, x+1/2, z+1/2'

loop_
_atom_site_label
_atom_site_type_symbol
_atom_site_fract_x
_atom_site_fract_y
_atom_site_fract_z
_atom_site_U_iso_or_equiv
_atom_site_adp_type
_atom_site_occupancy
_atom_site_symmetry_multiplicity
_atom_site_calc_flag
_atom_site_refinement_flags
Pr Pr 0.0000 0.0000 0.1486 0.00486(10) Uani 1 8 d S
Cu Cu 0.5000 0.5000 0.01808(12) 0.0079(2) Uani 1 8 d S
Ga1 Ga 0.5000 0.0000 0.89842(7) 0.00793(13) Uani 1 4 d S
Ga2 Ga 0.5000 0.5000 0.24440(11) 0.00775(19) Uani 1 8 d S

loop_
_atom_site_aniso_label
_atom_site_aniso_U_11
_atom_site_aniso_U_22
_atom_site_aniso_U_33
_atom_site_aniso_U_23
_atom_site_aniso_U_13
_atom_site_aniso_U_12
Pr 0.00399(11) 0.00399(11) 0.00660(17) 0.000 0.000 0.000
Cu 0.0078(3) 0.0078(3) 0.0082(4) 0.000 0.000 0.000
Ga1 0.0077(5) 0.0079(5) 0.0081(3) 0.000 0.000 0.000
Ga2 0.0073(3) 0.0073(3) 0.0087(4) 0.000 0.000 0.000

loop_
_atom_type_symbol
_atom_type_description
_atom_type_scat_dispersion_real
_atom_type_scat_dispersion_imag
_atom_type_scat_source
Cu Cu 0.3201 1.2651 'International Tables Vol C Tables 4.2.6.8 and 6.1.1.4'
Ga Ga 0.2307 1.6083 'International Tables Vol C Tables 4.2.6.8 and 6.1.1.4'
Pr Pr -0.2180 2.8214 'International Tables Vol C Tables 4.2.6.8 and 6.1.1.4'

loop_
_geom_angle_atom_site_label_1
_geom_angle_atom_site_label_2
_geom_angle_atom_site_label_3
_geom_angle
_geom_angle_site_symmetry_1
_geom_angle_site_symmetry_3
Ga2 Pr Ga2 142.68(4) . 1_445
Ga2 Pr Ga2 84.124(12) . 1_455
Ga2 Pr Ga2 84.124(12) 1_445 1_455
Ga2 Pr Ga2 84.124(12) . 1_545
Ga2 Pr Ga2 84.124(12) 1_445 1_545
Ga2 Pr Ga2 142.68(4) 1_455 1_545
Ga2 Pr Cu 173.97(3) . 1_445
Ga2 Pr Cu 43.36(3) 1_445 1_445
Ga2 Pr Cu 97.682(10) 1_455 1_445
Ga2 Pr Cu 97.682(10) 1_545 1_445
Ga2 Pr Cu 43.36(3) . .
Ga2 Pr Cu 173.97(3) 1_445 .
Ga2 Pr Cu 97.682(10) 1_455 .
Ga2 Pr Cu 97.682(10) 1_545 .
Cu Pr Cu 130.61(4) 1_445 .
Ga2 Pr Cu 97.682(10) . 1_455
Ga2 Pr Cu 97.682(10) 1_445 1_455
Ga2 Pr Cu 43.36(3) 1_455 1_455
Ga2 Pr Cu 173.97(3) 1_545 1_455
Cu Pr Cu 79.948(15) 1_445 1_455
Cu Pr Cu 79.948(15) . 1_455
Ga2 Pr Cu 97.682(10) . 1_545
Ga2 Pr Cu 97.682(10) 1_445 1_545
Ga2 Pr Cu 173.97(3) 1_455 1_545
Ga2 Pr Cu 43.36(3) 1_545 1_545
Cu Pr Cu 79.948(15) 1_445 1_545
Cu Pr Cu 79.948(15) . 1_545
Cu Pr Cu 130.61(4) 1_455 1_545
Ga2 Pr Ga1 48.013(17) . 11_544
Ga2 Pr Ga1 99.789(19) 1_445 11_544
Ga2 Pr Ga1 99.789(19) 1_455 11_544
Ga2 Pr Ga1 48.013(17) 1_545 11_544
Cu Pr Ga1 136.721(15) 1_445 11_544
Cu Pr Ga1 85.61(2) . 11_544
Cu Pr Ga1 136.721(15) 1_455 11_544
Cu Pr Ga1 85.61(2) 1_545 11_544
Ga2 Pr Ga1 48.013(17) . 9_454
Ga2 Pr Ga1 99.789(19) 1_445 9_454
Ga2 Pr Ga1 48.013(17) 1_455 9_454
Ga2 Pr Ga1 99.789(19) 1_545 9_454
Cu Pr Ga1 136.721(15) 1_445 9_454
Cu Pr Ga1 85.61(2) . 9_454
Cu Pr Ga1 85.61(2) 1_455 9_454
Cu Pr Ga1 136.721(15) 1_545 9_454
Ga1 Pr Ga1 52.561(10) 11_544 9_454
Ga2 Pr Ga1 99.789(19) . 9_444
Ga2 Pr Ga1 48.013(17) 1_445 9_444
Ga2 Pr Ga1 99.789(19) 1_455 9_444
Ga2 Pr Ga1 48.013(17) 1_545 9_444
Cu Pr Ga1 85.61(2) 1_445 9_444
Cu Pr Ga1 136.721(15) . 9_444
Cu Pr Ga1 136.721(15) 1_455 9_444
Cu Pr Ga1 85.61(2) 1_545 9_444
Ga1 Pr Ga1 52.561(10) 11_544 9_444
Ga1 Pr Ga1 77.535(16) 9_454 9_444
Ga2 Pr Ga1 99.789(19) . 11_444
Ga2 Pr Ga1 48.013(17) 1_445 11_444
Ga2 Pr Ga1 48.013(17) 1_455 11_444
Ga2 Pr Ga1 99.789(19) 1_545 11_444
Cu Pr Ga1 85.61(2) 1_445 11_444
Cu Pr Ga1 136.721(15) . 11_444
Cu Pr Ga1 85.61(2) 1_455 11_444
Cu Pr Ga1 136.721(15) 1_545 11_444
Ga1 Pr Ga1 77.535(16) 11_544 11_444
Ga1 Pr Ga1 52.561(10) 9_454 11_444
Ga1 Pr Ga1 52.561(10) 9_444 11_444
Ga2 Cu Ga1 120.81(3) . 3_554
Ga2 Cu Ga1 120.81(3) . 1_554
Ga1 Cu Ga1 74.79(3) 3_554 1_554
Ga2 Cu Ga1 120.81(3) . 3_654
Ga1 Cu Ga1 118.38(6) 3_554 3_654
Ga1 Cu Ga1 74.79(3) 1_554 3_654
Ga2 Cu Ga1 120.81(3) . 1_564
Ga1 Cu Ga1 74.79(3) 3_554 1_564
Ga1 Cu Ga1 118.38(6) 1_554 1_564
Ga1 Cu Ga1 74.79(3) 3_654 1_564
Ga2 Cu Pr 65.30(2) . 1_665
Ga1 Cu Pr 139.975(5) 3_554 1_665
Ga1 Cu Pr 139.975(5) 1_554 1_665
Ga1 Cu Pr 70.260(12) 3_654 1_665
Ga1 Cu Pr 70.260(12) 1_564 1_665
Ga2 Cu Pr 65.30(2) . .
Ga1 Cu Pr 70.260(12) 3_554 .
Ga1 Cu Pr 70.260(12) 1_554 .
Ga1 Cu Pr 139.975(5) 3_654 .
Ga1 Cu Pr 139.975(5) 1_564 .
Pr Cu Pr 130.61(4) 1_665 .
Ga2 Cu Pr 65.30(2) . 1_565
Ga1 Cu Pr 70.260(12) 3_554 1_565
Ga1 Cu Pr 139.975(5) 1_554 1_565
Ga1 Cu Pr 139.975(5) 3_654 1_565
Ga1 Cu Pr 70.260(12) 1_564 1_565
Pr Cu Pr 79.948(15) 1_665 1_565
Pr Cu Pr 79.948(15) . 1_565
Ga2 Cu Pr 65.30(2) . 1_655
Ga1 Cu Pr 139.975(5) 3_554 1_655
Ga1 Cu Pr 70.260(12) 1_554 1_655
Ga1 Cu Pr 70.260(12) 3_654 1_655
Ga1 Cu Pr 139.975(5) 1_564 1_655
Pr Cu Pr 79.948(15) 1_665 1_655
Pr Cu Pr 79.948(15) . 1_655
Pr Cu Pr 130.61(4) 1_565 1_655
Cu Ga1 Cu 118.38(6) 1_556 1_546
Cu Ga1 Ga2 108.173(16) 1_556 9_445
Cu Ga1 Ga2 108.173(17) 1_546 9_445
Cu Ga1 Ga2 108.173(17) 1_556 9_545
Cu Ga1 Ga2 108.173(16) 1_546 9_545
Ga2 Ga1 Ga2 104.98(5) 9_445 9_545
Cu Ga1 Ga1 52.606(14) 1_556 3_655
Cu Ga1 Ga1 127.394(14) 1_546 3_655
Ga2 Ga1 Ga1 124.119(13) 9_445 3_655
Ga2 Ga1 Ga1 55.881(13) 9_545 3_655
Cu Ga1 Ga1 127.394(14) 1_556 3_545
Cu Ga1 Ga1 52.606(14) 1_546 3_545
Ga2 Ga1 Ga1 55.881(13) 9_445 3_545
Ga2 Ga1 Ga1 124.119(13) 9_545 3_545
Ga1 Ga1 Ga1 180.00(6) 3_655 3_545
Cu Ga1 Ga1 52.606(14) 1_556 3
Cu Ga1 Ga1 127.394(14) 1_546 3
Ga2 Ga1 Ga1 55.881(13) 9_445 3
Ga2 Ga1 Ga1 124.119(13) 9_545 3
Ga1 Ga1 Ga1 90.0 3_655 3
Ga1 Ga1 Ga1 90.0 3_545 3
Cu Ga1 Ga1 127.394(14) 1_556 3_645
Cu Ga1 Ga1 52.606(14) 1_546 3_645
Ga2 Ga1 Ga1 124.119(13) 9_445 3_645
Ga2 Ga1 Ga1 55.881(13) 9_545 3_645
Ga1 Ga1 Ga1 90.0 3_655 3_645
Ga1 Ga1 Ga1 90.0 3_545 3_645
Ga1 Ga1 Ga1 180.00(6) 3 3_645
Cu Ga1 Pr 159.58(4) 1_556 9_545
Cu Ga1 Pr 82.04(3) 1_546 9_545
Ga2 Ga1 Pr 61.657(19) 9_445 9_545
Ga2 Ga1 Pr 61.657(19) 9_545 9_545
Ga1 Ga1 Pr 116.280(5) 3_655 9_545
Ga1 Ga1 Pr 63.720(5) 3_545 9_545
Ga1 Ga1 Pr 116.280(5) 3 9_545
Ga1 Ga1 Pr 63.720(5) 3_645 9_545
Cu Ga1 Pr 82.04(3) 1_556 9
Cu Ga1 Pr 159.58(4) 1_546 9
Ga2 Ga1 Pr 61.657(19) 9_445 9
Ga2 Ga1 Pr 61.657(19) 9_545 9
Ga1 Ga1 Pr 63.720(5) 3_655 9
Ga1 Ga1 Pr 116.280(5) 3_545 9
Ga1 Ga1 Pr 63.720(5) 3 9
Ga1 Ga1 Pr 116.280(5) 3_645 9
Pr Ga1 Pr 77.535(16) 9_545 9
Cu Ga1 Pr 66.45(2) 1_556 1_656
Cu Ga1 Pr 66.45(2) 1_546 1_656
Ga2 Ga1 Pr 166.24(3) 9_445 1_656
Ga2 Ga1 Pr 88.78(2) 9_545 1_656
Ga1 Ga1 Pr 63.741(5) 3_655 1_656
Ga1 Ga1 Pr 116.259(5) 3_545 1_656
Ga1 Ga1 Pr 116.259(5) 3 1_656
Ga1 Ga1 Pr 63.741(5) 3_645 1_656
Pr Ga1 Pr 127.461(2) 9_545 1_656
Pr Ga1 Pr 127.461(2) 9 1_656
Cu Ga1 Pr 66.45(2) 1_556 1_556
Cu Ga1 Pr 66.45(2) 1_546 1_556
Ga2 Ga1 Pr 88.78(2) 9_445 1_556
Ga2 Ga1 Pr 166.24(3) 9_545 1_556
Ga1 Ga1 Pr 116.259(5) 3_655 1_556
Ga1 Ga1 Pr 63.741(5) 3_545 1_556
Ga1 Ga1 Pr 63.741(5) 3 1_556
Ga1 Ga1 Pr 116.259(5) 3_645 1_556
Pr Ga1 Pr 127.461(2) 9_545 1_556
Pr Ga1 Pr 127.461(2) 9 1_556
Pr Ga1 Pr 77.466(16) 1_656 1_556
Cu Ga2 Ga1 127.51(2) . 11_554
Cu Ga2 Ga1 127.51(2) . 9_554
Ga1 Ga2 Ga1 68.24(3) 11_554 9_554
Cu Ga2 Ga1 127.51(2) . 11_544
Ga1 Ga2 Ga1 104.98(5) 11_554 11_544
Ga1 Ga2 Ga1 68.24(3) 9_554 11_544
Cu Ga2 Ga1 127.51(2) . 9_454
Ga1 Ga2 Ga1 68.24(3) 11_554 9_454
Ga1 Ga2 Ga1 104.98(5) 9_554 9_454
Ga1 Ga2 Ga1 68.24(3) 11_544 9_454
Cu Ga2 Pr 71.34(2) . .
Ga1 Ga2 Pr 136.573(16) 11_554 .
Ga1 Ga2 Pr 136.573(16) 9_554 .
Ga1 Ga2 Pr 70.330(9) 11_544 .
Ga1 Ga2 Pr 70.330(9) 9_454 .
Cu Ga2 Pr 71.34(2) . 1_665
Ga1 Ga2 Pr 70.330(9) 11_554 1_665
Ga1 Ga2 Pr 70.330(9) 9_554 1_665
Ga1 Ga2 Pr 136.573(16) 11_544 1_665
Ga1 Ga2 Pr 136.573(16) 9_454 1_665
Pr Ga2 Pr 142.68(4) . 1_665
Cu Ga2 Pr 71.34(2) . 1_655
Ga1 Ga2 Pr 136.573(16) 11_554 1_655
Ga1 Ga2 Pr 70.330(9) 9_554 1_655
Ga1 Ga2 Pr 70.330(9) 11_544 1_655
Ga1 Ga2 Pr 136.573(16) 9_454 1_655
Pr Ga2 Pr 84.124(12) . 1_655
Pr Ga2 Pr 84.124(12) 1_665 1_655
Cu Ga2 Pr 71.34(2) . 1_565
Ga1 Ga2 Pr 70.330(9) 11_554 1_565
Ga1 Ga2 Pr 136.573(16) 9_554 1_565
Ga1 Ga2 Pr 136.573(16) 11_544 1_565
Ga1 Ga2 Pr 70.330(9) 9_454 1_565
Pr Ga2 Pr 84.124(12) . 1_565
Pr Ga2 Pr 84.124(12) 1_665 1_565
Pr Ga2 Pr 142.68(4) 1_655 1_565

loop_
_geom_bond_atom_site_label_1
_geom_bond_atom_site_label_2
_geom_bond_distance
_geom_bond_site_symmetry_2
Pr Ga2 3.1414(4) .
Pr Ga2 3.1414(4) 1_445
Pr Ga2 3.1414(4) 1_455
Pr Ga2 3.1414(4) 1_545
Pr Cu 3.2758(5) 1_445
Pr Cu 3.2758(5) .
Pr Cu 3.2758(5) 1_455
Pr Cu 3.2758(5) 1_545
Pr Ga1 3.3609(6) 11_544
Pr Ga1 3.3609(6) 9_454
Pr Ga1 3.3609(6) 9_444
Pr Ga1 3.3609(6) 11_444
Cu Ga2 2.3737(17) .
Cu Ga1 2.4504(8) 3_554
Cu Ga1 2.4504(8) 1_554
Cu Ga1 2.4504(8) 3_654
Cu Ga1 2.4504(8) 1_564
Cu Pr 3.2758(5) 1_665
Cu Pr 3.2758(5) 1_565
Cu Pr 3.2758(5) 1_655
Ga1 Cu 2.4504(8) 1_556
Ga1 Cu 2.4504(8) 1_546
Ga1 Ga2 2.6530(9) 9_445
Ga1 Ga2 2.6530(9) 9_545
Ga1 Ga1 2.9762 3_655
Ga1 Ga1 2.9762 3_545
Ga1 Ga1 2.9762 3
Ga1 Ga1 2.9762 3_645
Ga1 Pr 3.3609(6) 9_545
Ga1 Pr 3.3609(6) 9
Ga1 Pr 3.3635(6) 1_656
Ga1 Pr 3.3635(6) 1_556
Ga2 Ga1 2.6530(9) 11_554
Ga2 Ga1 2.6530(9) 9_554
Ga2 Ga1 2.6530(9) 11_544
Ga2 Ga1 2.6530(9) 9_454
Ga2 Pr 3.1414(4) 1_665
Ga2 Pr 3.1414(4) 1_655
Ga2 Pr 3.1414(4) 1_565
